data_9000461
loop_
_publ_author_name
'Hazen, R. M.'
'Burnham, C. W.'

_publ_section_title
;The Crystal Structure of Gillespite II at 26 Kilobars: Correction and
 Addendum
;
_journal_name_full 'American Mineralogist'
_journal_page_first 937
_journal_page_last 938
_journal_volume 60
_journal_year 1975
_chemical_formula_sum 'Ba Fe O10 Si4'
_chemical_name_mineral Gillespite
_space_group_IT_number 18
_symmetry_space_group_name_Hall 'P 2 2ab'
_symmetry_space_group_name_H-M 'P 21 21 2'
_cell_angle_alpha 90
_cell_angle_beta 90
_cell_angle_gamma 90
_cell_length_a 7.349
_cell_length_b 7.515
_cell_length_c 7.894
_cell_formula_units_Z 2
_cell_volume 435.968
_database_code_amcsd 0000472
_exptl_crystal_density_diffrn 3.546
_cod_original_formula_sum 'Ba Fe Si4 O10'
_cod_database_code 9000461

loop_
_space_group_symop_operation_xyz
x,y,z
1/2-x,1/2+y,-z
1/2+x,1/2-y,-z
-x,-y,z

loop_
_atom_site_label
_atom_site_fract_x
_atom_site_fract_y
_atom_site_fract_z
_atom_site_U_iso_or_equiv
Ba 0.00000 0.00000 -0.01700 0.02077
Fe 0.00000 0.50000 0.15900 0.02026
SiA 0.68900 0.22400 0.32200 0.01267
SiB 0.26100 0.18800 0.29700 0.01773
O1 0.20800 0.26700 0.47900 0.00760
O2A 0.47400 0.22100 0.25500 0.01773
O2B 0.23600 0.97800 0.28500 0.05319
O3A 0.23200 0.62500 0.20700 0.00507
O3B 0.14300 0.28200 0.14800 0.00507

loop_
_cod_related_entry_id
_cod_related_entry_database
_cod_related_entry_code
1 AMCSD 0000472
